data_7036129
loop_
_publ_author_name
'Drover, Marcus W.'
'Schafer, Laurel L.'
'Love, Jennifer A.'

_publ_section_title
;
 Isocyanate deinsertion from \k(1)-O amidates: facile access to
 perfluoroaryl rhodium(i) complexes.
;
_journal_issue 45
_journal_name_full 'Dalton transactions (Cambridge, England : 2003)'
_journal_page_first 19487
_journal_page_last 19493
_journal_paper_doi 10.1039/c5dt01981h
_journal_volume 44
_journal_year 2015
_chemical_formula_moiety 'C31 H41 F5 P Rh'
_chemical_formula_sum 'C31 H41 F5 P Rh'
_chemical_formula_weight 642.52
_chemical_name_systematic bicyclo[2.2.1]hepta-2,5-dienetricyclohexylphosphinepentafluorophenylrhodium
_chemical_properties_physical 'Air-sensitive, Hygroscopic'
_space_group_crystal_system monoclinic
_space_group_IT_number 14
_space_group_name_Hall '-P 2yn'
_space_group_name_H-M_alt 'P 1 21/n 1'
_symmetry_space_group_name_Hall '-P 2yn'
_symmetry_space_group_name_H-M 'P 1 21/n 1'
_atom_sites_solution_hydrogens geom
_atom_sites_solution_primary direct
_audit_creation_date 2015-07-17
_audit_creation_method
;
Olex2 1.2
(compiled 2015.01.26 svn.r3151 for OlexSys, GUI svn.r4998)
;
_audit_update_record
;
2015-07-19 deposited with the CCDC.
2015-08-10 downloaded from the CCDC.
;
_cell_angle_alpha 90
_cell_angle_beta 91.257(2)
_cell_angle_gamma 90
_cell_formula_units_Z 4
_cell_length_a 11.6503(12)
_cell_length_b 20.980(2)
_cell_length_c 11.7247(13)
_cell_measurement_temperature 90
_cell_volume 2865.1(5)
_computing_molecular_graphics 'Olex2 (Dolomanov et al., 2009)'
_computing_publication_material 'Olex2 (Dolomanov et al., 2009)'
_computing_structure_refinement 'ShelXL (Sheldrick, 2008)'
_computing_structure_solution 'SIR2004 (Burla et al., 2007)'
_diffrn_ambient_temperature 90
_diffrn_measured_fraction_theta_full 1.000
_diffrn_measured_fraction_theta_max 0.995
_diffrn_measurement_device_type 'Bruker Apex Duo II'
_diffrn_radiation_type MoK\a
_diffrn_radiation_wavelength 0.71073
_diffrn_reflns_av_R_equivalents 0.0326
_diffrn_reflns_av_unetI/netI 0.0247
_diffrn_reflns_laue_measured_fraction_full 1.000
_diffrn_reflns_laue_measured_fraction_max 0.995
_diffrn_reflns_limit_h_max 16
_diffrn_reflns_limit_h_min -16
_diffrn_reflns_limit_k_max 29
_diffrn_reflns_limit_k_min -29
_diffrn_reflns_limit_l_max 16
_diffrn_reflns_limit_l_min -16
_diffrn_reflns_number 35522
_diffrn_reflns_point_group_measured_fraction_full 1.000
_diffrn_reflns_point_group_measured_fraction_max 0.995
_diffrn_reflns_theta_full 26.000
_diffrn_reflns_theta_max 30.559
_diffrn_reflns_theta_min 1.941
_exptl_absorpt_coefficient_mu 0.704
_exptl_absorpt_correction_T_max 0.9519
_exptl_absorpt_correction_T_min 0.7842
_exptl_absorpt_correction_type multi-scan
_exptl_absorpt_process_details
;
SADABS-2014/5 (Bruker,2014) was used for absorption correction.
wR2(int) was 0.0554 before and 0.0422 after correction.
The Ratio of minimum to maximum transmission is 0.8238.
The \l/2 correction factor is 0.00150.
;
_exptl_crystal_colour 'clear red'
_exptl_crystal_colour_lustre clear
_exptl_crystal_colour_primary red
_exptl_crystal_density_diffrn 1.490
_exptl_crystal_description prism
_exptl_crystal_F_000 1328
_exptl_crystal_recrystallization_method 'Re-crystallisation from solvent: hexanes'
_exptl_crystal_size_max 0.4
_exptl_crystal_size_mid 0.27
_exptl_crystal_size_min 0.07
_refine_diff_density_max 2.689
_refine_diff_density_min -0.960
_refine_diff_density_rms 0.107
_refine_ls_extinction_method none
_refine_ls_goodness_of_fit_ref 1.054
_refine_ls_hydrogen_treatment constr
_refine_ls_matrix_type full
_refine_ls_number_parameters 343
_refine_ls_number_reflns 8756
_refine_ls_number_restraints 0
_refine_ls_restrained_S_all 1.054
_refine_ls_R_factor_all 0.0400
_refine_ls_R_factor_gt 0.0355
_refine_ls_shift/su_max 0.003
_refine_ls_shift/su_mean 0.000
_refine_ls_structure_factor_coef Fsqd
_refine_ls_weighting_details 'w=1/[\s^2^(Fo^2^)+(0.0383P)^2^+5.4799P] where P=(Fo^2^+2Fc^2^)/3'
_refine_ls_weighting_scheme calc
_refine_ls_wR_factor_gt 0.0891
_refine_ls_wR_factor_ref 0.0927
_reflns_Friedel_coverage 0.000
_reflns_number_gt 7918
_reflns_number_total 8756
_reflns_threshold_expression 'I > 2\s(I)'
_cod_data_source_file c5dt01981h2.cif
_cod_data_source_block mo_jl148_0m_a
_cod_depositor_comments 'Adding full bibliography for 7036126--7036129.cif.'
_cod_original_cell_volume 2865.2(5)
_cod_database_code 7036129
_shelx_space_group_comment
;
The symmetry employed for this shelxl refinement is uniquely defined
by the following loop, which should always be used as a source of
symmetry information in preference to the above space-group names.
They are only intended as comments.
;
_shelx_estimated_absorpt_t_max 0.952
_shelx_estimated_absorpt_t_min 0.766
_olex2_refinement_description
;
1. Fixed Uiso
 At 1.2 times of:
  All C(H) groups, All C(H,H) groups
2.a Ternary CH refined with riding coordinates:
 C14(H14), C20(H20), C26(H26), C10(H10), C11(H11), C8(H8), C9(H9), C12(H12),
 C7(H7)
2.b Secondary CH2 refined with riding coordinates:
 C21(H21A,H21B), C25(H25A,H25B), C19(H19A,H19B), C15(H15A,H15B), C27(H27A,
 H27B), C16(H16A,H16B), C22(H22A,H22B), C31(H31A,H31B), C24(H24A,H24B),
 C17(H17A,H17B), C30(H30A,H30B), C23(H23A,H23B), C18(H18A,H18B), C29(H29A,H29B),
  C28(H28A,H28B), C13(H13A,H13B)
;
_shelx_shelxl_version_number 2014/7
_olex2_submission_special_instructions 'No special instructions were received'

loop_
_space_group_symop_operation_xyz
'x, y, z'
'-x+1/2, y+1/2, -z+1/2'
'-x, -y, -z'
'x-1/2, -y-1/2, z-1/2'

loop_
_atom_site_label
_atom_site_type_symbol
_atom_site_fract_x
_atom_site_fract_y
_atom_site_fract_z
_atom_site_U_iso_or_equiv
_atom_site_adp_type
_atom_site_occupancy
_atom_site_site_symmetry_order
_atom_site_calc_flag
_atom_site_refinement_flags_posn
Rh1 Rh 0.44717(2) 0.69783(2) 0.28781(2) 0.01371(5) Uani 1 1 d .
P1 P 0.63670(4) 0.65965(2) 0.29428(4) 0.01053(9) Uani 1 1 d .
F5 F 0.51845(12) 0.79201(6) 0.08324(11) 0.0224(3) Uani 1 1 d .
F4 F 0.56071(13) 0.91819(8) 0.07435(13) 0.0315(3) Uani 1 1 d .
F1 F 0.48173(14) 0.80714(7) 0.48657(12) 0.0290(3) Uani 1 1 d .
F2 F 0.52447(14) 0.93326(7) 0.4830(2) 0.0502(5) Uani 1 1 d .
F3 F 0.56107(15) 0.98950(7) 0.26723(17) 0.0392(4) Uani 1 1 d .
C14 C 0.68183(15) 0.60820(8) 0.17454(15) 0.0114(3) Uani 1 1 d .
H14 H 0.7654 0.6034 0.1814 0.014 Uiso 1 1 calc R
C20 C 0.66075(16) 0.60747(9) 0.42013(15) 0.0130(3) Uani 1 1 d .
H20 H 0.6156 0.5690 0.4033 0.016 Uiso 1 1 calc R
C26 C 0.74678(16) 0.72383(9) 0.29375(16) 0.0144(3) Uani 1 1 d .
H26 H 0.7152 0.7566 0.2424 0.017 Uiso 1 1 calc R
C21 C 0.78410(17) 0.58324(9) 0.44065(16) 0.0156(3) Uani 1 1 d .
H21A H 0.8129 0.5653 0.3706 0.019 Uiso 1 1 calc R
H21B H 0.8334 0.6186 0.4630 0.019 Uiso 1 1 calc R
C6 C 0.51791(17) 0.82455(10) 0.18428(18) 0.0188(4) Uani 1 1 d .
C1 C 0.49625(17) 0.79283(9) 0.28543(18) 0.0167(3) Uani 1 1 d .
C25 C 0.61069(17) 0.63390(9) 0.53102(16) 0.0165(3) Uani 1 1 d .
H25A H 0.6553 0.6704 0.5568 0.020 Uiso 1 1 calc R
H25B H 0.5323 0.6478 0.5168 0.020 Uiso 1 1 calc R
C19 C 0.63036(17) 0.54088(9) 0.17150(16) 0.0159(3) Uani 1 1 d .
H19A H 0.5473 0.5436 0.1654 0.019 Uiso 1 1 calc R
H19B H 0.6504 0.5187 0.2417 0.019 Uiso 1 1 calc R
C15 C 0.65598(16) 0.64299(9) 0.06138(15) 0.0137(3) Uani 1 1 d .
H15A H 0.5736 0.6475 0.0505 0.016 Uiso 1 1 calc R
H15B H 0.6895 0.6853 0.0642 0.016 Uiso 1 1 calc R
C10 C 0.36348(17) 0.61135(10) 0.3444(2) 0.0213(4) Uani 1 1 d .
H10 H 0.4052 0.5754 0.3789 0.026 Uiso 1 1 calc R
C27 C 0.75996(18) 0.75691(9) 0.41053(16) 0.0169(3) Uani 1 1 d .
H27A H 0.6847 0.7664 0.4399 0.020 Uiso 1 1 calc R
H27B H 0.7990 0.7286 0.4640 0.020 Uiso 1 1 calc R
C16 C 0.70504(18) 0.60594(10) -0.03870(16) 0.0182(4) Uani 1 1 d .
H16A H 0.6864 0.6279 -0.1095 0.022 Uiso 1 1 calc R
H16B H 0.7880 0.6039 -0.0305 0.022 Uiso 1 1 calc R
C5 C 0.54050(18) 0.88924(10) 0.1760(2) 0.0229(4) Uani 1 1 d .
C22 C 0.78689(19) 0.53239(10) 0.53436(17) 0.0193(4) Uani 1 1 d .
H22A H 0.7441 0.4953 0.5084 0.023 Uiso 1 1 calc R
H22B H 0.8657 0.5194 0.5493 0.023 Uiso 1 1 calc R
C31 C 0.86616(17) 0.70859(10) 0.24745(18) 0.0175(4) Uani 1 1 d .
H31A H 0.9063 0.6796 0.2990 0.021 Uiso 1 1 calc R
H31B H 0.8581 0.6880 0.1736 0.021 Uiso 1 1 calc R
C24 C 0.61307(19) 0.58219(10) 0.62364(17) 0.0208(4) Uani 1 1 d .
H24A H 0.5839 0.5996 0.6939 0.025 Uiso 1 1 calc R
H24B H 0.5636 0.5472 0.6002 0.025 Uiso 1 1 calc R
C17 C 0.6559(2) 0.53860(10) -0.04306(18) 0.0228(4) Uani 1 1 d .
H17A H 0.5741 0.5407 -0.0599 0.027 Uiso 1 1 calc R
H17B H 0.6916 0.5150 -0.1040 0.027 Uiso 1 1 calc R
C30 C 0.93554(19) 0.77046(11) 0.23582(18) 0.0219(4) Uani 1 1 d .
H30A H 1.0118 0.7603 0.2096 0.026 Uiso 1 1 calc R
H30B H 0.8985 0.7976 0.1791 0.026 Uiso 1 1 calc R
C11 C 0.34421(18) 0.61762(10) 0.2280(2) 0.0233(4) Uani 1 1 d .
H11 H 0.3713 0.5866 0.1723 0.028 Uiso 1 1 calc R
C8 C 0.28649(19) 0.71536(11) 0.3717(2) 0.0265(5) Uani 1 1 d .
H8 H 0.2757 0.7506 0.4253 0.032 Uiso 1 1 calc R
C23 C 0.7353(2) 0.55736(11) 0.64469(17) 0.0226(4) Uani 1 1 d .
H23A H 0.7830 0.5915 0.6753 0.027 Uiso 1 1 calc R
H23B H 0.7341 0.5234 0.7007 0.027 Uiso 1 1 calc R
C18 C 0.6763(2) 0.50366(10) 0.06944(18) 0.0210(4) Uani 1 1 d .
H18A H 0.7580 0.4965 0.0809 0.025 Uiso 1 1 calc R
H18B H 0.6389 0.4624 0.0655 0.025 Uiso 1 1 calc R
C4 C 0.54149(19) 0.92601(10) 0.2737(2) 0.0263(5) Uani 1 1 d .
C2 C 0.49964(19) 0.83243(10) 0.38046(19) 0.0214(4) Uani 1 1 d .
C9 C 0.26275(19) 0.64531(11) 0.4024(2) 0.0261(5) Uani 1 1 d .
H9 H 0.2502 0.6355 0.4829 0.031 Uiso 1 1 calc R
C12 C 0.23026(19) 0.65481(12) 0.2128(2) 0.0281(5) Uani 1 1 d .
H12 H 0.1912 0.6523 0.1380 0.034 Uiso 1 1 calc R
C29 C 0.9454(2) 0.80629(12) 0.3492(2) 0.0260(5) Uani 1 1 d .
H29A H 0.9917 0.7815 0.4028 0.031 Uiso 1 1 calc R
H29B H 0.9841 0.8466 0.3372 0.031 Uiso 1 1 calc R
C3 C 0.5216(2) 0.89746(11) 0.3778(2) 0.0271(5) Uani 1 1 d .
C7 C 0.26667(18) 0.72126(11) 0.2551(2) 0.0266(5) Uani 1 1 d .
H7 H 0.2411 0.7609 0.2185 0.032 Uiso 1 1 calc R
C28 C 0.8287(2) 0.81871(11) 0.3996(2) 0.0251(4) Uani 1 1 d .
H28A H 0.7863 0.8484 0.3513 0.030 Uiso 1 1 calc R
H28B H 0.8388 0.8380 0.4743 0.030 Uiso 1 1 calc R
C13 C 0.16393(19) 0.63014(12) 0.3167(3) 0.0311(5) Uani 1 1 d .
H13A H 0.0948 0.6544 0.3309 0.037 Uiso 1 1 calc R
H13B H 0.1465 0.5850 0.3120 0.037 Uiso 1 1 calc R

loop_
_atom_site_aniso_label
_atom_site_aniso_U_11
_atom_site_aniso_U_22
_atom_site_aniso_U_33
_atom_site_aniso_U_23
_atom_site_aniso_U_13
_atom_site_aniso_U_12
Rh1 0.01110(7) 0.01096(7) 0.01925(8) 0.00259(5) 0.00416(5) 0.00160(5)
P1 0.01094(19) 0.00935(19) 0.01138(19) -0.00028(14) 0.00188(14) 0.00007(15)
F5 0.0278(7) 0.0217(6) 0.0177(6) 0.0001(5) 0.0036(5) 0.0008(5)
F4 0.0260(7) 0.0352(8) 0.0337(8) 0.0198(6) 0.0097(6) 0.0011(6)
F1 0.0351(8) 0.0285(7) 0.0239(7) -0.0019(5) 0.0113(6) 0.0006(6)
F2 0.0267(8) 0.0127(6) 0.1115(17) -0.0128(8) 0.0107(9) -0.0046(6)
F3 0.0394(9) 0.0164(7) 0.0621(11) 0.0036(7) 0.0071(8) -0.0088(6)
C14 0.0119(7) 0.0106(7) 0.0116(7) -0.0005(6) 0.0011(6) 0.0004(6)
C20 0.0152(8) 0.0121(7) 0.0119(7) 0.0001(6) 0.0029(6) 0.0010(6)
C26 0.0157(8) 0.0134(8) 0.0139(8) -0.0003(6) 0.0010(6) -0.0041(6)
C21 0.0166(8) 0.0151(8) 0.0150(8) 0.0025(6) 0.0019(6) 0.0026(7)
C6 0.0159(8) 0.0163(9) 0.0245(9) 0.0026(7) 0.0040(7) 0.0023(7)
C1 0.0135(8) 0.0136(8) 0.0232(9) 0.0019(7) 0.0056(7) 0.0027(6)
C25 0.0196(9) 0.0161(8) 0.0140(8) -0.0005(6) 0.0050(6) 0.0011(7)
C19 0.0212(9) 0.0101(7) 0.0166(8) -0.0017(6) 0.0034(7) -0.0007(7)
C15 0.0158(8) 0.0132(8) 0.0120(7) 0.0005(6) 0.0003(6) -0.0002(6)
C10 0.0127(8) 0.0155(9) 0.0358(11) 0.0079(8) 0.0023(7) 0.0002(7)
C27 0.0210(9) 0.0139(8) 0.0158(8) -0.0021(6) 0.0024(7) -0.0048(7)
C16 0.0223(9) 0.0192(9) 0.0133(8) -0.0019(7) 0.0031(7) -0.0029(7)
C5 0.0166(9) 0.0184(9) 0.0340(11) 0.0098(8) 0.0055(8) 0.0018(7)
C22 0.0236(9) 0.0166(9) 0.0178(8) 0.0039(7) 0.0019(7) 0.0031(7)
C31 0.0126(8) 0.0193(9) 0.0208(9) -0.0006(7) 0.0019(7) -0.0035(7)
C24 0.0260(10) 0.0209(9) 0.0157(8) 0.0021(7) 0.0076(7) 0.0013(8)
C17 0.0323(11) 0.0203(9) 0.0161(9) -0.0065(7) 0.0030(8) -0.0043(8)
C30 0.0185(9) 0.0271(10) 0.0200(9) 0.0031(8) 0.0002(7) -0.0088(8)
C11 0.0148(9) 0.0184(9) 0.0365(12) -0.0004(8) -0.0002(8) -0.0016(7)
C8 0.0176(9) 0.0213(10) 0.0412(13) 0.0028(9) 0.0148(9) 0.0050(8)
C23 0.0302(11) 0.0241(10) 0.0137(8) 0.0051(7) 0.0018(7) 0.0032(8)
C18 0.0292(10) 0.0137(8) 0.0201(9) -0.0044(7) 0.0040(8) 0.0017(7)
C4 0.0195(10) 0.0131(9) 0.0466(14) 0.0014(9) 0.0052(9) -0.0012(7)
C2 0.0209(9) 0.0177(9) 0.0259(10) 0.0002(7) 0.0079(8) 0.0016(7)
C9 0.0171(9) 0.0258(11) 0.0358(12) 0.0110(9) 0.0091(8) -0.0004(8)
C12 0.0149(9) 0.0305(12) 0.0389(13) 0.0106(10) -0.0035(8) -0.0010(8)
C29 0.0267(11) 0.0277(11) 0.0234(10) 0.0019(8) -0.0031(8) -0.0153(9)
C3 0.0229(10) 0.0199(10) 0.0389(13) -0.0067(9) 0.0061(9) -0.0016(8)
C7 0.0119(9) 0.0237(10) 0.0443(13) 0.0135(9) 0.0036(8) 0.0044(8)
C28 0.0339(12) 0.0180(9) 0.0236(10) -0.0040(8) 0.0018(8) -0.0114(9)
C13 0.0128(9) 0.0266(11) 0.0538(16) 0.0142(11) 0.0028(9) 0.0000(8)

loop_
_atom_type_symbol
_atom_type_description
_atom_type_scat_dispersion_real
_atom_type_scat_dispersion_imag
_atom_type_scat_source
C C 0.0033 0.0016 'International Tables Vol C Tables 4.2.6.8 and 6.1.1.4'
H H 0.0000 0.0000 'International Tables Vol C Tables 4.2.6.8 and 6.1.1.4'
F F 0.0171 0.0103 'International Tables Vol C Tables 4.2.6.8 and 6.1.1.4'
P P 0.1023 0.0942 'International Tables Vol C Tables 4.2.6.8 and 6.1.1.4'
Rh Rh -1.1178 0.9187 'International Tables Vol C Tables 4.2.6.8 and 6.1.1.4'

loop_
_geom_angle_atom_site_label_1
_geom_angle_atom_site_label_2
_geom_angle_atom_site_label_3
_geom_angle
C1 Rh1 P1 93.95(6)
C1 Rh1 C10 158.96(8)
C1 Rh1 C11 152.87(8)
C1 Rh1 C8 94.83(8)
C1 Rh1 C7 92.64(8)
C10 Rh1 P1 97.66(6)
C10 Rh1 C11 37.16(9)
C10 Rh1 C7 78.73(8)
C11 Rh1 P1 104.96(6)
C11 Rh1 C7 66.14(9)
C8 Rh1 P1 149.87(7)
C8 Rh1 C10 66.71(9)
C8 Rh1 C11 78.56(9)
C8 Rh1 C7 37.17(10)
C7 Rh1 P1 169.37(7)
C14 P1 Rh1 117.11(6)
C14 P1 C26 102.23(8)
C20 P1 Rh1 110.65(6)
C20 P1 C14 102.61(8)
C20 P1 C26 109.76(9)
C26 P1 Rh1 113.63(6)
P1 C14 H14 107.1
C19 C14 P1 115.84(13)
C19 C14 H14 107.1
C19 C14 C15 110.35(15)
C15 C14 P1 108.86(12)
C15 C14 H14 107.1
P1 C20 H20 104.8
C21 C20 P1 116.36(13)
C21 C20 H20 104.8
C21 C20 C25 110.90(15)
C25 C20 P1 113.95(13)
C25 C20 H20 104.8
P1 C26 H26 105.0
C27 C26 P1 112.25(13)
C27 C26 H26 105.0
C31 C26 P1 118.67(13)
C31 C26 H26 105.0
C31 C26 C27 109.53(16)
C20 C21 H21A 109.6
C20 C21 H21B 109.6
H21A C21 H21B 108.1
C22 C21 C20 110.34(16)
C22 C21 H21A 109.6
C22 C21 H21B 109.6
F5 C6 C1 120.36(18)
F5 C6 C5 115.04(19)
C5 C6 C1 124.6(2)
C6 C1 Rh1 121.84(16)
C6 C1 C2 113.33(19)
C2 C1 Rh1 124.53(15)
C20 C25 H25A 109.7
C20 C25 H25B 109.7
H25A C25 H25B 108.2
C24 C25 C20 109.97(16)
C24 C25 H25A 109.7
C24 C25 H25B 109.7
C14 C19 H19A 109.6
C14 C19 H19B 109.6
C14 C19 C18 110.10(16)
H19A C19 H19B 108.2
C18 C19 H19A 109.6
C18 C19 H19B 109.6
C14 C15 H15A 109.5
C14 C15 H15B 109.5
H15A C15 H15B 108.1
C16 C15 C14 110.57(15)
C16 C15 H15A 109.5
C16 C15 H15B 109.5
Rh1 C10 H10 123.2
C11 C10 Rh1 71.55(12)
C11 C10 H10 123.2
C11 C10 C9 106.40(18)
C9 C10 Rh1 95.73(13)
C9 C10 H10 123.2
C26 C27 H27A 109.6
C26 C27 H27B 109.6
H27A C27 H27B 108.1
C28 C27 C26 110.46(16)
C28 C27 H27A 109.6
C28 C27 H27B 109.6
C15 C16 H16A 109.5
C15 C16 H16B 109.5
H16A C16 H16B 108.1
C17 C16 C15 110.52(16)
C17 C16 H16A 109.5
C17 C16 H16B 109.5
F4 C5 C6 122.3(2)
F4 C5 C4 118.6(2)
C4 C5 C6 119.1(2)
C21 C22 H22A 109.3
C21 C22 H22B 109.3
H22A C22 H22B 108.0
C23 C22 C21 111.43(17)
C23 C22 H22A 109.3
C23 C22 H22B 109.3
C26 C31 H31A 109.7
C26 C31 H31B 109.7
H31A C31 H31B 108.2
C30 C31 C26 109.71(17)
C30 C31 H31A 109.7
C30 C31 H31B 109.7
C25 C24 H24A 109.5
C25 C24 H24B 109.5
H24A C24 H24B 108.0
C23 C24 C25 110.90(17)
C23 C24 H24A 109.5
C23 C24 H24B 109.5
C16 C17 H17A 109.3
C16 C17 H17B 109.3
H17A C17 H17B 108.0
C18 C17 C16 111.46(17)
C18 C17 H17A 109.3
C18 C17 H17B 109.3
C31 C30 H30A 109.3
C31 C30 H30B 109.3
H30A C30 H30B 108.0
C29 C30 C31 111.58(17)
C29 C30 H30A 109.3
C29 C30 H30B 109.3
Rh1 C11 H11 123.1
C10 C11 Rh1 71.29(13)
C10 C11 H11 123.1
C10 C11 C12 106.4(2)
C12 C11 Rh1 96.48(14)
C12 C11 H11 123.1
Rh1 C8 H8 122.9
C9 C8 Rh1 96.07(14)
C9 C8 H8 122.9
C7 C8 Rh1 72.20(13)
C7 C8 H8 122.9
C7 C8 C9 106.8(2)
C22 C23 C24 111.17(17)
C22 C23 H23A 109.4
C22 C23 H23B 109.4
C24 C23 H23A 109.4
C24 C23 H23B 109.4
H23A C23 H23B 108.0
C19 C18 H18A 109.1
C19 C18 H18B 109.1
C17 C18 C19 112.34(17)
C17 C18 H18A 109.1
C17 C18 H18B 109.1
H18A C18 H18B 107.9
F3 C4 C5 120.1(2)
F3 C4 C3 120.5(2)
C5 C4 C3 119.4(2)
F1 C2 C1 119.55(19)
F1 C2 C3 115.6(2)
C3 C2 C1 124.8(2)
C10 C9 H9 117.3
C10 C9 C13 100.4(2)
C8 C9 C10 101.25(16)
C8 C9 H9 117.3
C8 C9 C13 100.34(19)
C13 C9 H9 117.3
C11 C12 H12 117.2
C7 C12 C11 100.96(17)
C7 C12 H12 117.2
C7 C12 C13 100.9(2)
C13 C12 C11 100.52(18)
C13 C12 H12 117.2
C30 C29 H29A 109.2
C30 C29 H29B 109.2
H29A C29 H29B 107.9
C28 C29 C30 111.87(18)
C28 C29 H29A 109.2
C28 C29 H29B 109.2
C4 C3 F2 121.8(2)
C4 C3 C2 118.7(2)
C2 C3 F2 119.5(2)
Rh1 C7 H7 123.4
C8 C7 Rh1 70.63(12)
C8 C7 C12 106.0(2)
C8 C7 H7 123.4
C12 C7 Rh1 96.34(14)
C12 C7 H7 123.4
C27 C28 H28A 109.4
C27 C28 H28B 109.4
C29 C28 C27 111.23(19)
C29 C28 H28A 109.4
C29 C28 H28B 109.4
H28A C28 H28B 108.0
C9 C13 C12 93.76(17)
C9 C13 H13A 113.0
C9 C13 H13B 113.0
C12 C13 H13A 113.0
C12 C13 H13B 113.0
H13A C13 H13B 110.4

loop_
_geom_bond_atom_site_label_1
_geom_bond_atom_site_label_2
_geom_bond_distance
Rh1 P1 2.3486(5)
Rh1 C1 2.074(2)
Rh1 C10 2.170(2)
Rh1 C11 2.174(2)
Rh1 C8 2.165(2)
Rh1 C7 2.185(2)
P1 C14 1.8560(18)
P1 C20 1.8537(18)
P1 C26 1.8597(19)
F5 C6 1.367(2)
F4 C5 1.362(3)
F1 C2 1.373(3)
F2 C3 1.444(3)
F3 C4 1.354(3)
C14 H14 0.9800
C14 C19 1.535(3)
C14 C15 1.538(2)
C20 H20 0.9800
C20 C21 1.538(3)
C20 C25 1.540(3)
C26 H26 0.9800
C26 C27 1.540(3)
C26 C31 1.538(3)
C21 H21A 0.9700
C21 H21B 0.9700
C21 C22 1.531(3)
C6 C1 1.388(3)
C6 C5 1.386(3)
C1 C2 1.390(3)
C25 H25A 0.9700
C25 H25B 0.9700
C25 C24 1.535(3)
C19 H19A 0.9700
C19 H19B 0.9700
C19 C18 1.535(3)
C15 H15A 0.9700
C15 H15B 0.9700
C15 C16 1.529(3)
C10 H10 0.9800
C10 C11 1.384(3)
C10 C9 1.544(3)
C27 H27A 0.9700
C27 H27B 0.9700
C27 C28 1.531(3)
C16 H16A 0.9700
C16 H16B 0.9700
C16 C17 1.525(3)
C5 C4 1.382(4)
C22 H22A 0.9700
C22 H22B 0.9700
C22 C23 1.531(3)
C31 H31A 0.9700
C31 H31B 0.9700
C31 C30 1.537(3)
C24 H24A 0.9700
C24 H24B 0.9700
C24 C23 1.531(3)
C17 H17A 0.9700
C17 H17B 0.9700
C17 C18 1.523(3)
C30 H30A 0.9700
C30 H30B 0.9700
C30 C29 1.529(3)
C11 H11 0.9800
C11 C12 1.547(3)
C8 H8 0.9800
C8 C9 1.540(3)
C8 C7 1.387(4)
C23 H23A 0.9700
C23 H23B 0.9700
C18 H18A 0.9700
C18 H18B 0.9700
C4 C3 1.383(4)
C2 C3 1.389(3)
C9 H9 0.9800
C9 C13 1.545(4)
C12 H12 0.9800
C12 C7 1.537(4)
C12 C13 1.546(4)
C29 H29A 0.9700
C29 H29B 0.9700
C29 C28 1.517(4)
C7 H7 0.9800
C28 H28A 0.9700
C28 H28B 0.9700
C13 H13A 0.9700
C13 H13B 0.9700

loop_
_geom_torsion_atom_site_label_1
_geom_torsion_atom_site_label_2
_geom_torsion_atom_site_label_3
_geom_torsion_atom_site_label_4
_geom_torsion
Rh1 P1 C14 C19 -71.67(14)
Rh1 P1 C14 C15 53.33(13)
Rh1 P1 C20 C21 -175.29(12)
Rh1 P1 C20 C25 -44.31(15)
Rh1 P1 C26 C27 76.26(14)
Rh1 P1 C26 C31 -154.29(13)
Rh1 C1 C2 F1 7.4(3)
Rh1 C1 C2 C3 -173.45(18)
Rh1 C10 C11 C12 -91.41(15)
Rh1 C10 C9 C8 4.29(19)
Rh1 C10 C9 C13 107.16(15)
Rh1 C11 C12 C7 -2.44(19)
Rh1 C11 C12 C13 -105.81(17)
Rh1 C8 C9 C10 -4.30(19)
Rh1 C8 C9 C13 -107.23(17)
Rh1 C8 C7 C12 91.18(15)
P1 C14 C19 C18 -179.24(14)
P1 C14 C15 C16 173.10(13)
P1 C20 C21 C22 -170.55(13)
P1 C20 C25 C24 168.63(14)
P1 C26 C27 C28 -166.54(15)
P1 C26 C31 C30 170.31(14)
F5 C6 C1 Rh1 -6.5(3)
F5 C6 C1 C2 179.52(18)
F5 C6 C5 F4 0.6(3)
F5 C6 C5 C4 179.86(19)
F4 C5 C4 F3 0.7(3)
F4 C5 C4 C3 -179.8(2)
F1 C2 C3 F2 0.1(3)
F1 C2 C3 C4 179.4(2)
F3 C4 C3 F2 -2.0(4)
F3 C4 C3 C2 178.7(2)
C14 P1 C20 C21 59.03(15)
C14 P1 C20 C25 -169.99(14)
C14 P1 C26 C27 -156.61(14)
C14 P1 C26 C31 -27.15(16)
C14 C19 C18 C17 -54.8(2)
C14 C15 C16 C17 57.8(2)
C20 P1 C14 C19 49.70(15)
C20 P1 C14 C15 174.70(12)
C20 P1 C26 C27 -48.23(16)
C20 P1 C26 C31 81.22(16)
C20 C21 C22 C23 -55.8(2)
C20 C25 C24 C23 57.1(2)
C26 P1 C14 C19 163.46(14)
C26 P1 C14 C15 -71.54(13)
C26 P1 C20 C21 -49.09(16)
C26 P1 C20 C25 81.89(15)
C26 C27 C28 C29 -56.8(2)
C26 C31 C30 C29 56.6(2)
C21 C20 C25 C24 -57.8(2)
C21 C22 C23 C24 55.7(2)
C6 C1 C2 F1 -178.87(18)
C6 C1 C2 C3 0.3(3)
C6 C5 C4 F3 -178.7(2)
C6 C5 C4 C3 0.9(3)
C1 C6 C5 F4 -179.68(19)
C1 C6 C5 C4 -0.4(3)
C1 C2 C3 F2 -179.1(2)
C1 C2 C3 C4 0.2(4)
C25 C20 C21 C22 57.1(2)
C25 C24 C23 C22 -56.3(2)
C19 C14 C15 C16 -58.7(2)
C15 C14 C19 C18 56.5(2)
C15 C16 C17 C18 -55.4(2)
C10 C11 C12 C7 69.9(2)
C10 C11 C12 C13 -33.5(2)
C10 C9 C13 C12 -52.1(2)
C27 C26 C31 C30 -59.0(2)
C16 C17 C18 C19 54.5(2)
C5 C6 C1 Rh1 173.71(16)
C5 C6 C1 C2 -0.2(3)
C5 C4 C3 F2 178.4(2)
C5 C4 C3 C2 -0.8(3)
C31 C26 C27 C28 59.4(2)
C31 C30 C29 C28 -54.2(3)
C30 C29 C28 C27 54.0(3)
C11 C10 C9 C8 -68.1(2)
C11 C10 C9 C13 34.7(2)
C11 C12 C7 Rh1 2.43(18)
C11 C12 C7 C8 -69.2(2)
C11 C12 C13 C9 51.7(2)
C8 C9 C13 C12 51.5(2)
C9 C10 C11 Rh1 90.66(15)
C9 C10 C11 C12 -0.8(2)
C9 C8 C7 Rh1 -91.09(15)
C9 C8 C7 C12 0.1(2)
C7 C8 C9 C10 68.9(2)
C7 C8 C9 C13 -34.0(2)
C7 C12 C13 C9 -51.8(2)
C13 C12 C7 Rh1 105.53(15)
C13 C12 C7 C8 33.9(2)
